data_7056296
loop_
_publ_author_name
'Andro\<s Dubraja, Lidija'
'Molcanov, Kresimir'
'\<Zili\'c, Dijana'
'Kojic-Prodic, Biserka'
'Wenger, Emmanuel'

_publ_section_title
;
 Multifunctionality and size of the chloranilate ligand define the
 topology of transition metal coordination polymers
;
_journal_name_full 'New J. Chem.'
_journal_paper_doi 10.1039/C7NJ01058C
_journal_year 2017
_chemical_compound_source 'synthesis as described'
_chemical_formula_moiety 'C36 H30 Cl4 N6 Ni2 O4'
_chemical_formula_sum 'C36 H30 Cl4 N6 Ni2 O4'
_chemical_formula_weight 869.88
_space_group_crystal_system triclinic
_space_group_IT_number 2
_space_group_name_Hall '-P 1'
_space_group_name_H-M_alt 'P -1'
_symmetry_cell_setting triclinic
_symmetry_Int_Tables_number 2
_symmetry_space_group_name_Hall '-P 1'
_symmetry_space_group_name_H-M 'P -1'
_atom_sites_solution_hydrogens geom
_audit_creation_date 2015-03-16T15:47:48-00:00
_audit_creation_method 'WinGX routine CIF_UPDATE'
_audit_update_record
;
2017-03-20 deposited with the CCDC.
2017-06-06 downloaded from the CCDC.
;
_cell_angle_alpha 111.927(2)
_cell_angle_beta 101.346(2)
_cell_angle_gamma 91.831(2)
_cell_formula_units_Z 2
_cell_length_a 9.1303(2)
_cell_length_b 14.5345(4)
_cell_length_c 16.2519(4)
_cell_measurement_reflns_used 8381
_cell_measurement_temperature 293(2)
_cell_measurement_theta_max 75.5753
_cell_measurement_theta_min 3.0058
_cell_measurement_wavelength 1.54179
_cell_volume 1948.36(9)
_computing_cell_refinement
;
        CrysAlisPro, Agilent Technologies,
        Version 1.171.36.20 (release 27-06-2012 CrysAlis171 .NET)
        (compiled Jul 11 2012,15:38:31)
;
_computing_data_collection
;
        CrysAlisPro, Agilent Technologies,
        Version 1.171.36.20 (release 27-06-2012 CrysAlis171 .NET)
        (compiled Jul 11 2012,15:38:31)
;
_computing_data_reduction
;
        CrysAlisPro, Agilent Technologies,
        Version 1.171.36.20 (release 27-06-2012 CrysAlis171 .NET)
        (compiled Jul 11 2012,15:38:31)
;
_computing_molecular_graphics 'Ortep-3 for Windows (Farrugia, 1997)'
_computing_publication_material 'WinGX publication routines (Farrugia, 1999)'
_computing_structure_refinement 'SHELXL-2013 (Sheldrick, 2013)'
_computing_structure_solution 'SHELXS-97 (Sheldrick, 1997)'
_diffrn_ambient_temperature 293(2)
_diffrn_detector_area_resol_mean 10.4323
_diffrn_measured_fraction_theta_full 0.999
_diffrn_measured_fraction_theta_max 0.989
_diffrn_measurement_device_type 'Xcalibur, Ruby, Nova'
_diffrn_measurement_method '\w scans'
_diffrn_orient_matrix_UB_11 0.0250983
_diffrn_orient_matrix_UB_12 -0.0718064
_diffrn_orient_matrix_UB_13 0.0498896
_diffrn_orient_matrix_UB_21 -0.1152486
_diffrn_orient_matrix_UB_22 -0.0802445
_diffrn_orient_matrix_UB_23 -0.078312
_diffrn_orient_matrix_UB_31 0.1269161
_diffrn_orient_matrix_UB_32 -0.0404658
_diffrn_orient_matrix_UB_33 -0.0487563
_diffrn_radiation_monochromator mirror
_diffrn_radiation_probe x-ray
_diffrn_radiation_type CuK\a
_diffrn_radiation_wavelength 1.54179
_diffrn_reflns_av_R_equivalents 0.0253
_diffrn_reflns_av_unetI/netI 0.0384
_diffrn_reflns_Laue_measured_fraction_full 0.999
_diffrn_reflns_Laue_measured_fraction_max 0.989
_diffrn_reflns_limit_h_max 11
_diffrn_reflns_limit_h_min -7
_diffrn_reflns_limit_k_max 18
_diffrn_reflns_limit_k_min -18
_diffrn_reflns_limit_l_max 19
_diffrn_reflns_limit_l_min -20
_diffrn_reflns_number 20110
_diffrn_reflns_point_group_measured_fraction_full 0.999
_diffrn_reflns_point_group_measured_fraction_max 0.989
_diffrn_reflns_theta_full 67.68
_diffrn_reflns_theta_max 75.754
_diffrn_reflns_theta_min 3.008
_exptl_absorpt_coefficient_mu 4.105
_exptl_absorpt_correction_T_max 1
_exptl_absorpt_correction_T_min 0.62977
_exptl_absorpt_correction_type multi-scan
_exptl_absorpt_process_details
;
        CrysAlisPro, Agilent Technologies,
        Version 1.171.36.20 (release 27-06-2012 CrysAlis171 .NET)
        (compiled Jul 11 2012,15:38:31)
        Empirical absorption correction using spherical harmonics,
 implemented in SCALE3 ABSPACK scaling algorithm.
;
_exptl_crystal_colour 'pale purple'
_exptl_crystal_density_diffrn 1.483
_exptl_crystal_density_method 'not measured'
_exptl_crystal_description prism
_exptl_crystal_F_000 888
_exptl_crystal_size_max 0.1
_exptl_crystal_size_mid 0.1
_exptl_crystal_size_min 0.1
_refine_diff_density_max 0.409
_refine_diff_density_min -0.285
_refine_diff_density_rms 0.043
_refine_ls_extinction_method none
_refine_ls_goodness_of_fit_ref 1.029
_refine_ls_hydrogen_treatment constr
_refine_ls_matrix_type full
_refine_ls_number_parameters 469
_refine_ls_number_reflns 8034
_refine_ls_number_restraints 0
_refine_ls_restrained_S_all 1.029
_refine_ls_R_factor_all 0.038
_refine_ls_R_factor_gt 0.0326
_refine_ls_shift/su_max 0.001
_refine_ls_shift/su_mean 0
_refine_ls_structure_factor_coef Fsqd
_refine_ls_weighting_details 'w=1/[\s^2^(Fo^2^)+(0.0424P)^2^+0.4146P] where P=(Fo^2^+2Fc^2^)/3'
_refine_ls_weighting_scheme calc
_refine_ls_wR_factor_gt 0.0845
_refine_ls_wR_factor_ref 0.0886
_reflns_number_gt 7016
_reflns_number_total 8034
_reflns_threshold_expression 'I > 2\s(I)'
_cod_data_source_file c7nj01058c2.cif
_cod_data_source_block kompleks_ni-py_15k
_cod_database_code 7056296

loop_
_symmetry_equiv_pos_site_id
_symmetry_equiv_pos_as_xyz
1 x,y,z
2 -x,-y,-z

loop_
_atom_site_label
_atom_site_type_symbol
_atom_site_fract_x
_atom_site_fract_y
_atom_site_fract_z
_atom_site_U_iso_or_equiv
_atom_site_adp_type
_atom_site_occupancy
_atom_site_calc_flag
Ni1A Ni 0.55328(3) 0.00740(2) 0.26441(2) 0.04056(8) Uani 1 d
Cl2A Cl 0.38315(5) 0.02453(4) 0.14082(3) 0.04852(11) Uani 1 d
Cl1A Cl 0.83702(5) -0.04851(6) 0.53823(4) 0.06944(17) Uani 1 d
O1A O 0.38911(13) 0.02445(11) 0.34422(8) 0.0453(3) Uani 1 d
O2A O 0.66901(14) -0.01420(11) 0.37853(8) 0.0479(3) Uani 1 d
C1A C 0.43331(18) 0.01452(13) 0.41807(11) 0.0383(3) Uani 1 d
C2A C 0.59589(18) -0.00920(13) 0.43772(11) 0.0381(3) Uani 1 d
C3A C 0.65274(19) -0.02305(14) 0.51762(11) 0.0416(3) Uani 1 d
N1A N 0.73911(16) -0.01047(13) 0.20340(10) 0.0446(3) Uani 1 d
C4A C 0.7249(2) -0.02350(17) 0.11613(13) 0.0507(4) Uani 1 d
H4A H 0.6296 -0.0258 0.0816 0.061 Uiso 1 calc
C5A C 0.8455(2) -0.0336(2) 0.07524(15) 0.0608(5) Uani 1 d
H5A H 0.8312 -0.0431 0.0142 0.073 Uiso 1 calc
C6A C 0.9867(2) -0.0295(2) 0.12544(16) 0.0617(5) Uani 1 d
H6A H 1.0695 -0.0357 0.0992 0.074 Uiso 1 calc
C7A C 1.0038(2) -0.0159(2) 0.21514(15) 0.0624(6) Uani 1 d
H7A H 1.0983 -0.0126 0.2509 0.075 Uiso 1 calc
C8A C 0.8773(2) -0.00718(19) 0.25128(14) 0.0566(5) Uani 1 d
H8A H 0.8892 0.0014 0.312 0.068 Uiso 1 calc
N2A N 0.49088(18) -0.14965(13) 0.20646(11) 0.0497(3) Uani 1 d
C9A C 0.3496(3) -0.1890(2) 0.16511(18) 0.0695(6) Uani 1 d
H9A H 0.2758 -0.1465 0.1643 0.083 Uiso 1 calc
C10A C 0.3087(4) -0.2908(3) 0.1234(3) 0.1021(11) Uani 1 d
H10A H 0.2088 -0.316 0.0954 0.122 Uiso 1 calc
C11A C 0.4157(6) -0.3541(3) 0.1236(3) 0.1125(14) Uani 1 d
H11A H 0.3902 -0.4229 0.0944 0.135 Uiso 1 calc
C12A C 0.5608(5) -0.3149(2) 0.1673(3) 0.1016(12) Uani 1 d
H12A H 0.6357 -0.3562 0.1698 0.122 Uiso 1 calc
C13A C 0.5936(3) -0.21235(19) 0.2077(2) 0.0705(6) Uani 1 d
H13A H 0.6926 -0.1857 0.2372 0.085 Uiso 1 calc
N3A N 0.6280(2) 0.16420(14) 0.33244(11) 0.0530(4) Uani 1 d
C14A C 0.5819(4) 0.2279(2) 0.2970(2) 0.0886(9) Uani 1 d
H14A H 0.5151 0.2034 0.2404 0.106 Uiso 1 calc
C15A C 0.6257(5) 0.3296(3) 0.3379(3) 0.1203(15) Uani 1 d
H15A H 0.589 0.3712 0.3088 0.144 Uiso 1 calc
C16A C 0.7202(5) 0.3675(3) 0.4187(2) 0.1079(13) Uani 1 d
H16A H 0.7464 0.4361 0.4488 0.129 Uiso 1 calc
C17A C 0.7776(6) 0.3040(3) 0.4563(2) 0.1239(17) Uani 1 d
H17A H 0.8473 0.3279 0.5118 0.149 Uiso 1 calc
C18A C 0.7307(5) 0.2023(3) 0.4107(2) 0.1010(12) Uani 1 d
H18A H 0.773 0.1589 0.436 0.121 Uiso 1 calc
Ni1B Ni -0.02053(4) -0.52434(2) 0.23217(2) 0.04776(9) Uani 1 d
Cl2B Cl -0.13067(6) -0.43101(4) 0.35221(3) 0.05989(13) Uani 1 d
Cl1B Cl 0.15061(7) -0.70145(4) -0.05825(4) 0.06411(14) Uani 1 d
O1B O -0.08651(18) -0.43421(11) 0.15879(9) 0.0546(3) Uani 1 d
O2B O 0.06032(18) -0.59274(11) 0.11596(9) 0.0554(3) Uani 1 d
C1B C -0.0478(2) -0.46009(13) 0.08426(12) 0.0438(4) Uani 1 d
C2B C 0.0342(2) -0.55379(14) 0.05841(12) 0.0442(4) Uani 1 d
C3B C 0.0728(2) -0.59007(14) -0.02564(12) 0.0452(4) Uani 1 d
N1B N 0.0709(2) -0.62562(12) 0.28580(11) 0.0496(3) Uani 1 d
C4B C 0.0805(3) -0.61160(19) 0.37252(16) 0.0666(6) Uani 1 d
H4B H 0.0406 -0.5571 0.409 0.08 Uiso 1 calc
C5B C 0.1472(5) -0.6746(3) 0.4104(2) 0.0930(10) Uani 1 d
H5B H 0.1527 -0.6618 0.4715 0.112 Uiso 1 calc
C6B C 0.2049(4) -0.7554(2) 0.3585(2) 0.0889(9) Uani 1 d
H6B H 0.2509 -0.7982 0.3833 0.107 Uiso 1 calc
C7B C 0.1937(3) -0.7723(2) 0.2685(2) 0.0745(7) Uani 1 d
H7B H 0.2295 -0.828 0.2305 0.089 Uiso 1 calc
C8B C 0.1289(3) -0.70562(17) 0.23551(15) 0.0596(5) Uani 1 d
H8B H 0.1249 -0.7164 0.175 0.072 Uiso 1 calc
N2B N -0.2272(2) -0.61961(14) 0.15979(13) 0.0596(4) Uani 1 d
C9B C -0.3572(3) -0.5802(2) 0.15879(19) 0.0733(6) Uani 1 d
H9B H -0.3548 -0.5116 0.1895 0.088 Uiso 1 calc
C10B C -0.4948(3) -0.6362(2) 0.1144(2) 0.0914(9) Uani 1 d
H10B H -0.5828 -0.6058 0.1149 0.11 Uiso 1 calc
C11B C -0.5000(4) -0.7375(2) 0.0696(2) 0.0938(10) Uani 1 d
H11B H -0.5917 -0.7772 0.0414 0.113 Uiso 1 calc
C12B C -0.3676(4) -0.7789(2) 0.0674(2) 0.0905(9) Uani 1 d
H12B H -0.3672 -0.847 0.0355 0.109 Uiso 1 calc
C13B C -0.2342(3) -0.71717(19) 0.11372(19) 0.0761(7) Uani 1 d
H13B H -0.1446 -0.7458 0.1124 0.091 Uiso 1 calc
N3B N 0.1842(2) -0.42496(14) 0.29181(13) 0.0582(4) Uani 1 d
C14B C 0.1788(4) -0.32709(18) 0.31617(19) 0.0722(6) Uani 1 d
H14B H 0.0854 -0.3042 0.307 0.087 Uiso 1 calc
C15B C 0.3055(5) -0.2581(2) 0.3544(2) 0.0953(10) Uani 1 d
H15B H 0.2974 -0.1904 0.37 0.114 Uiso 1 calc
C16B C 0.4431(4) -0.2909(3) 0.3690(3) 0.1056(12) Uani 1 d
H16B H 0.5299 -0.2458 0.395 0.127 Uiso 1 calc
C17B C 0.4517(4) -0.3912(3) 0.3450(3) 0.0975(10) Uani 1 d
H17B H 0.5439 -0.4154 0.3547 0.117 Uiso 1 calc
C18B C 0.3199(3) -0.4554(2) 0.3059(2) 0.0742(7) Uani 1 d
H18B H 0.3259 -0.5235 0.2885 0.089 Uiso 1 calc

loop_
_atom_site_aniso_label
_atom_site_aniso_U_11
_atom_site_aniso_U_22
_atom_site_aniso_U_33
_atom_site_aniso_U_23
_atom_site_aniso_U_13
_atom_site_aniso_U_12
Ni1A 0.03526(14) 0.05421(18) 0.03355(14) 0.02011(13) 0.00493(11) 0.00279(12)
Cl2A 0.0415(2) 0.0627(3) 0.0390(2) 0.02060(18) 0.00168(15) 0.00891(17)
Cl1A 0.0422(2) 0.1272(5) 0.0590(3) 0.0549(3) 0.0153(2) 0.0293(3)
O1A 0.0397(6) 0.0658(8) 0.0364(6) 0.0270(6) 0.0071(5) 0.0094(5)
O2A 0.0395(6) 0.0738(9) 0.0391(6) 0.0306(6) 0.0105(5) 0.0090(6)
C1A 0.0382(8) 0.0431(8) 0.0345(7) 0.0176(6) 0.0053(6) 0.0034(6)
C2A 0.0366(7) 0.0431(8) 0.0356(7) 0.0172(7) 0.0066(6) 0.0020(6)
C3A 0.0358(7) 0.0542(10) 0.0381(8) 0.0225(7) 0.0062(6) 0.0071(7)
N1A 0.0359(7) 0.0603(9) 0.0392(7) 0.0224(7) 0.0065(6) 0.0010(6)
C4A 0.0409(9) 0.0726(13) 0.0408(9) 0.0261(9) 0.0062(7) 0.0063(8)
C5A 0.0537(11) 0.0908(16) 0.0467(10) 0.0344(11) 0.0153(9) 0.0095(10)
C6A 0.0435(10) 0.0869(16) 0.0624(12) 0.0337(12) 0.0202(9) 0.0060(10)
C7A 0.0354(9) 0.0958(17) 0.0556(11) 0.0323(12) 0.0039(8) 0.0035(10)
C8A 0.0373(9) 0.0915(16) 0.0426(9) 0.0303(10) 0.0047(7) 0.0038(9)
N2A 0.0463(8) 0.0548(9) 0.0507(8) 0.0222(7) 0.0138(7) 0.0034(7)
C9A 0.0570(12) 0.0707(15) 0.0755(15) 0.0314(13) 0.0001(11) -0.0100(11)
C10A 0.099(2) 0.085(2) 0.105(2) 0.0354(19) -0.0062(19) -0.0363(19)
C11A 0.157(4) 0.0562(17) 0.119(3) 0.0210(18) 0.051(3) -0.011(2)
C12A 0.118(3) 0.0626(16) 0.151(3) 0.047(2) 0.077(3) 0.0260(18)
C13A 0.0620(13) 0.0641(14) 0.1019(19) 0.0410(14) 0.0363(13) 0.0150(11)
N3A 0.0561(9) 0.0580(10) 0.0414(8) 0.0169(7) 0.0097(7) -0.0072(7)
C14A 0.098(2) 0.0644(16) 0.0873(19) 0.0317(15) -0.0163(16) -0.0108(14)
C15A 0.139(3) 0.068(2) 0.134(3) 0.044(2) -0.017(3) -0.020(2)
C16A 0.149(3) 0.0717(19) 0.086(2) 0.0161(17) 0.025(2) -0.040(2)
C17A 0.179(4) 0.104(3) 0.0585(16) 0.0227(17) -0.010(2) -0.068(3)
C18A 0.135(3) 0.088(2) 0.0588(15) 0.0326(15) -0.0234(17) -0.042(2)
Ni1B 0.05885(19) 0.04478(17) 0.03863(16) 0.01376(13) 0.01322(13) 0.00800(14)
Cl2B 0.0660(3) 0.0583(3) 0.0480(2) 0.0085(2) 0.0205(2) 0.0075(2)
Cl1B 0.0831(3) 0.0577(3) 0.0578(3) 0.0229(2) 0.0248(2) 0.0315(3)
O1B 0.0724(9) 0.0538(8) 0.0429(7) 0.0194(6) 0.0218(6) 0.0187(7)
O2B 0.0756(9) 0.0541(8) 0.0431(7) 0.0222(6) 0.0193(6) 0.0201(7)
C1B 0.0462(9) 0.0426(9) 0.0374(8) 0.0107(7) 0.0075(7) 0.0044(7)
C2B 0.0468(9) 0.0429(9) 0.0396(8) 0.0140(7) 0.0065(7) 0.0046(7)
C3B 0.0482(9) 0.0436(9) 0.0415(9) 0.0137(7) 0.0103(7) 0.0083(7)
N1B 0.0592(9) 0.0469(8) 0.0444(8) 0.0186(7) 0.0141(7) 0.0051(7)
C4B 0.0912(17) 0.0662(14) 0.0493(11) 0.0251(10) 0.0239(11) 0.0189(12)
C5B 0.142(3) 0.098(2) 0.0621(15) 0.0485(16) 0.0356(17) 0.039(2)
C6B 0.122(3) 0.0837(19) 0.0878(19) 0.0570(17) 0.0318(18) 0.0357(18)
C7B 0.0922(18) 0.0621(14) 0.0791(16) 0.0323(13) 0.0288(14) 0.0255(13)
C8B 0.0744(14) 0.0541(11) 0.0536(11) 0.0210(9) 0.0202(10) 0.0152(10)
N2B 0.0623(10) 0.0520(10) 0.0528(9) 0.0117(8) 0.0044(8) 0.0043(8)
C9B 0.0694(14) 0.0593(13) 0.0735(15) 0.0144(12) -0.0011(12) 0.0087(11)
C10B 0.0679(16) 0.0803(19) 0.098(2) 0.0168(16) -0.0091(14) 0.0104(14)
C11B 0.0762(17) 0.0717(18) 0.102(2) 0.0193(16) -0.0186(16) -0.0085(14)
C12B 0.099(2) 0.0530(14) 0.0862(19) 0.0062(13) -0.0112(16) -0.0006(13)
C13B 0.0758(15) 0.0540(13) 0.0748(16) 0.0061(11) 0.0016(12) 0.0081(11)
N3B 0.0668(11) 0.0511(9) 0.0545(9) 0.0161(8) 0.0183(8) -0.0001(8)
C14B 0.0904(17) 0.0519(12) 0.0704(15) 0.0189(11) 0.0203(13) -0.0004(12)
C15B 0.125(3) 0.0577(15) 0.091(2) 0.0160(14) 0.028(2) -0.0216(17)
C16B 0.095(2) 0.092(2) 0.107(3) 0.0157(19) 0.024(2) -0.0368(19)
C17B 0.0667(16) 0.101(2) 0.113(3) 0.030(2) 0.0197(16) -0.0109(16)
C18B 0.0628(14) 0.0679(15) 0.0868(18) 0.0233(13) 0.0201(12) 0.0000(11)

loop_
_atom_type_symbol
_atom_type_description
_atom_type_scat_dispersion_real
_atom_type_scat_dispersion_imag
_atom_type_scat_source
C C 0.0181 0.0091 'International Tables Vol C Tables 4.2.6.8 and 6.1.1.4'
H H 0 0 'International Tables Vol C Tables 4.2.6.8 and 6.1.1.4'
N N 0.0311 0.018 'International Tables Vol C Tables 4.2.6.8 and 6.1.1.4'
Ni Ni -3.0029 0.5091 'International Tables Vol C Tables 4.2.6.8 and 6.1.1.4'
O O 0.0492 0.0322 'International Tables Vol C Tables 4.2.6.8 and 6.1.1.4'
Cl Cl 0.3639 0.7018 'International Tables Vol C Tables 4.2.6.8 and 6.1.1.4'

loop_
_geom_angle_atom_site_label_1
_geom_angle_atom_site_label_2
_geom_angle_atom_site_label_3
_geom_angle
_geom_angle_site_symmetry_1
_geom_angle_site_symmetry_3
O2A Ni1A N1A 93.77(5) . .
O2A Ni1A N2A 85.94(6) . .
N1A Ni1A N2A 90.69(6) . .
O2A Ni1A O1A 77.26(5) . .
N1A Ni1A O1A 170.97(5) . .
N2A Ni1A O1A 89.72(6) . .
O2A Ni1A N3A 89.25(6) . .
N1A Ni1A N3A 89.15(6) . .
N2A Ni1A N3A 175.17(7) . .
O1A Ni1A N3A 89.68(6) . .
O2A Ni1A Cl2A 170.20(4) . .
N1A Ni1A Cl2A 95.38(4) . .
N2A Ni1A Cl2A 90.43(5) . .
O1A Ni1A Cl2A 93.64(3) . .
N3A Ni1A Cl2A 94.39(5) . .
C1A O1A Ni1A 114.74(10) . .
C2A O2A Ni1A 116.12(11) . .
O1A C1A C3A 125.53(15) . 2_656
O1A C1A C2A 115.92(14) . .
C3A C1A C2A 118.55(14) 2_656 .
O2A C2A C3A 124.58(15) . .
O2A C2A C1A 115.94(14) . .
C3A C2A C1A 119.48(14) . .
C2A C3A C1A 121.97(15) . 2_656
C2A C3A Cl1A 118.31(12) . .
C1A C3A Cl1A 119.70(13) 2_656 .
C8A N1A C4A 117.19(16) . .
C8A N1A Ni1A 120.95(12) . .
C4A N1A Ni1A 121.84(12) . .
N1A C4A C5A 122.80(18) . .
N1A C4A H4A 118.6 . .
C5A C4A H4A 118.6 . .
C6A C5A C4A 119.28(19) . .
C6A C5A H5A 120.4 . .
C4A C5A H5A 120.4 . .
C5A C6A C7A 118.86(18) . .
C5A C6A H6A 120.6 . .
C7A C6A H6A 120.6 . .
C6A C7A C8A 118.59(19) . .
C6A C7A H7A 120.7 . .
C8A C7A H7A 120.7 . .
N1A C8A C7A 123.28(18) . .
N1A C8A H8A 118.4 . .
C7A C8A H8A 118.4 . .
C9A N2A C13A 117.5(2) . .
C9A N2A Ni1A 121.61(17) . .
C13A N2A Ni1A 120.86(16) . .
N2A C9A C10A 122.3(3) . .
N2A C9A H9A 118.9 . .
C10A C9A H9A 118.9 . .
C11A C10A C9A 119.6(3) . .
C11A C10A H10A 120.2 . .
C9A C10A H10A 120.2 . .
C10A C11A C12A 118.8(3) . .
C10A C11A H11A 120.6 . .
C12A C11A H11A 120.6 . .
C11A C12A C13A 118.4(3) . .
C11A C12A H12A 120.8 . .
C13A C12A H12A 120.8 . .
N2A C13A C12A 123.4(3) . .
N2A C13A H13A 118.3 . .
C12A C13A H13A 118.3 . .
C14A N3A C18A 115.4(2) . .
C14A N3A Ni1A 121.84(17) . .
C18A N3A Ni1A 122.7(2) . .
N3A C14A C15A 124.3(3) . .
N3A C14A H14A 117.9 . .
C15A C14A H14A 117.9 . .
C16A C15A C14A 119.7(4) . .
C16A C15A H15A 120.2 . .
C14A C15A H15A 120.2 . .
C15A C16A C17A 118.4(3) . .
C15A C16A H16A 120.8 . .
C17A C16A H16A 120.8 . .
C16A C17A C18A 118.9(3) . .
C16A C17A H17A 120.5 . .
C18A C17A H17A 120.5 . .
N3A C18A C17A 123.1(3) . .
N3A C18A H18A 118.4 . .
C17A C18A H18A 118.4 . .
O2B Ni1B N1B 90.47(6) . .
O2B Ni1B O1B 78.29(5) . .
N1B Ni1B O1B 168.52(6) . .
O2B Ni1B N3B 89.08(7) . .
N1B Ni1B N3B 91.13(7) . .
O1B Ni1B N3B 86.41(7) . .
O2B Ni1B N2B 86.98(7) . .
N1B Ni1B N2B 93.75(7) . .
O1B Ni1B N2B 88.04(7) . .
N3B Ni1B N2B 173.75(7) . .
O2B Ni1B Cl2B 170.89(4) . .
N1B Ni1B Cl2B 98.61(5) . .
O1B Ni1B Cl2B 92.67(4) . .
N3B Ni1B Cl2B 91.52(5) . .
N2B Ni1B Cl2B 91.61(5) . .
C1B O1B Ni1B 114.18(12) . .
C2B O2B Ni1B 115.23(12) . .
O1B C1B C3B 124.83(17) . 2_545
O1B C1B C2B 116.00(16) . .
C3B C1B C2B 119.16(16) 2_545 .
O2B C2B C3B 124.67(17) . .
O2B C2B C1B 116.24(16) . .
C3B C2B C1B 119.09(16) . .
C2B C3B C1B 121.61(17) . 2_545
C2B C3B Cl1B 118.76(14) . .
C1B C3B Cl1B 119.62(14) 2_545 .
C4B N1B C8B 116.67(19) . .
C4B N1B Ni1B 121.68(15) . .
C8B N1B Ni1B 121.59(14) . .
N1B C4B C5B 122.6(2) . .
N1B C4B H4B 118.7 . .
C5B C4B H4B 118.7 . .
C6B C5B C4B 119.9(2) . .
C6B C5B H5B 120 . .
C4B C5B H5B 120 . .
C5B C6B C7B 118.4(3) . .
C5B C6B H6B 120.8 . .
C7B C6B H6B 120.8 . .
C8B C7B C6B 118.8(2) . .
C8B C7B H7B 120.6 . .
C6B C7B H7B 120.6 . .
N1B C8B C7B 123.6(2) . .
N1B C8B H8B 118.2 . .
C7B C8B H8B 118.2 . .
C13B N2B C9B 116.9(2) . .
C13B N2B Ni1B 123.57(18) . .
C9B N2B Ni1B 119.49(16) . .
N2B C9B C10B 123.1(3) . .
N2B C9B H9B 118.4 . .
C10B C9B H9B 118.4 . .
C11B C10B C9B 119.1(3) . .
C11B C10B H10B 120.5 . .
C9B C10B H10B 120.5 . .
C12B C11B C10B 118.7(3) . .
C12B C11B H11B 120.7 . .
C10B C11B H11B 120.7 . .
C11B C12B C13B 118.5(3) . .
C11B C12B H12B 120.8 . .
C13B C12B H12B 120.8 . .
N2B C13B C12B 123.7(3) . .
N2B C13B H13B 118.2 . .
C12B C13B H13B 118.2 . .
C14B N3B C18B 117.0(2) . .
C14B N3B Ni1B 119.34(19) . .
C18B N3B Ni1B 123.66(17) . .
N3B C14B C15B 123.0(3) . .
N3B C14B H14B 118.5 . .
C15B C14B H14B 118.5 . .
C16B C15B C14B 119.0(3) . .
C16B C15B H15B 120.5 . .
C14B C15B H15B 120.5 . .
C15B C16B C17B 119.2(3) . .
C15B C16B H16B 120.4 . .
C17B C16B H16B 120.4 . .
C16B C17B C18B 118.2(3) . .
C16B C17B H17B 120.9 . .
C18B C17B H17B 120.9 . .
N3B C18B C17B 123.6(3) . .
N3B C18B H18B 118.2 . .
C17B C18B H18B 118.2 . .

loop_
_geom_bond_atom_site_label_1
_geom_bond_atom_site_label_2
_geom_bond_distance
_geom_bond_site_symmetry_2
Ni1A O2A 2.0834(12) .
Ni1A N1A 2.1041(14) .
Ni1A N2A 2.1266(18) .
Ni1A O1A 2.1306(12) .
Ni1A N3A 2.1457(18) .
Ni1A Cl2A 2.3832(5) .
Cl1A C3A 1.7294(17) .
O1A C1A 1.251(2) .
O2A C2A 1.257(2) .
C1A C3A 1.399(2) 2_656
C1A C2A 1.534(2) .
C2A C3A 1.390(2) .
C3A C1A 1.399(2) 2_656
N1A C8A 1.335(2) .
N1A C4A 1.338(2) .
C4A C5A 1.379(3) .
C4A H4A 0.93 .
C5A C6A 1.369(3) .
C5A H5A 0.93 .
C6A C7A 1.372(3) .
C6A H6A 0.93 .
C7A C8A 1.384(3) .
C7A H7A 0.93 .
C8A H8A 0.93 .
N2A C9A 1.329(3) .
N2A C13A 1.331(3) .
C9A C10A 1.379(4) .
C9A H9A 0.93 .
C10A C11A 1.364(6) .
C10A H10A 0.93 .
C11A C12A 1.365(6) .
C11A H11A 0.93 .
C12A C13A 1.380(4) .
C12A H12A 0.93 .
C13A H13A 0.93 .
N3A C14A 1.302(4) .
N3A C18A 1.332(3) .
C14A C15A 1.382(4) .
C14A H14A 0.93 .
C15A C16A 1.326(6) .
C15A H15A 0.93 .
C16A C17A 1.351(6) .
C16A H16A 0.93 .
C17A C18A 1.390(5) .
C17A H17A 0.93 .
C18A H18A 0.93 .
Ni1B O2B 2.0721(13) .
Ni1B N1B 2.0916(17) .
Ni1B O1B 2.1061(14) .
Ni1B N3B 2.1424(19) .
Ni1B N2B 2.1462(19) .
Ni1B Cl2B 2.3537(5) .
Cl1B C3B 1.7284(19) .
O1B C1B 1.253(2) .
O2B C2B 1.252(2) .
C1B C3B 1.391(3) 2_545
C1B C2B 1.534(2) .
C2B C3B 1.390(3) .
C3B C1B 1.391(3) 2_545
N1B C4B 1.331(3) .
N1B C8B 1.342(3) .
C4B C5B 1.377(4) .
C4B H4B 0.93 .
C5B C6B 1.358(4) .
C5B H5B 0.93 .
C6B C7B 1.372(4) .
C6B H6B 0.93 .
C7B C8B 1.369(3) .
C7B H7B 0.93 .
C8B H8B 0.93 .
N2B C13B 1.326(3) .
N2B C9B 1.334(3) .
C9B C10B 1.379(4) .
C9B H9B 0.93 .
C10B C11B 1.371(4) .
C10B H10B 0.93 .
C11B C12B 1.369(5) .
C11B H11B 0.93 .
C12B C13B 1.386(4) .
C12B H12B 0.93 .
C13B H13B 0.93 .
N3B C14B 1.332(3) .
N3B C18B 1.334(3) .
C14B C15B 1.381(4) .
C14B H14B 0.93 .
C15B C16B 1.367(6) .
C15B H15B 0.93 .
C16B C17B 1.370(5) .
C16B H16B 0.93 .
C17B C18B 1.381(4) .
C17B H17B 0.93 .
C18B H18B 0.93 .

loop_
_geom_torsion_atom_site_label_1
_geom_torsion_atom_site_label_2
_geom_torsion_atom_site_label_3
_geom_torsion_atom_site_label_4
_geom_torsion
_geom_torsion_site_symmetry_1
_geom_torsion_site_symmetry_4
Ni1A O1A C1A C3A 179.46(15) . 2_656
Ni1A O1A C1A C2A -0.69(19) . .
Ni1A O2A C2A C3A 178.95(14) . .
Ni1A O2A C2A C1A -1.4(2) . .
O1A C1A C2A O2A 1.4(2) . .
C3A C1A C2A O2A -178.73(16) 2_656 .
O1A C1A C2A C3A -178.90(17) . .
C3A C1A C2A C3A 1.0(3) 2_656 .
O2A C2A C3A C1A 178.67(18) . 2_656
C1A C2A C3A C1A -1.0(3) . 2_656
O2A C2A C3A Cl1A 0.3(3) . .
C1A C2A C3A Cl1A -179.39(13) . .
C8A N1A C4A C5A 0.1(3) . .
Ni1A N1A C4A C5A 178.82(18) . .
N1A C4A C5A C6A -0.5(4) . .
C4A C5A C6A C7A 0.3(4) . .
C5A C6A C7A C8A 0.2(4) . .
C4A N1A C8A C7A 0.4(4) . .
Ni1A N1A C8A C7A -178.3(2) . .
C6A C7A C8A N1A -0.6(4) . .
C13A N2A C9A C10A -0.9(4) . .
Ni1A N2A C9A C10A 176.8(2) . .
N2A C9A C10A C11A -0.4(5) . .
C9A C10A C11A C12A 1.6(6) . .
C10A C11A C12A C13A -1.6(6) . .
C9A N2A C13A C12A 1.0(4) . .
Ni1A N2A C13A C12A -176.8(2) . .
C11A C12A C13A N2A 0.3(5) . .
C18A N3A C14A C15A -4.0(6) . .
Ni1A N3A C14A C15A 179.7(3) . .
N3A C14A C15A C16A -0.3(7) . .
C14A C15A C16A C17A 3.7(7) . .
C15A C16A C17A C18A -2.6(7) . .
C14A N3A C18A C17A 5.2(5) . .
Ni1A N3A C18A C17A -178.6(3) . .
C16A C17A C18A N3A -2.0(7) . .
Ni1B O1B C1B C3B -177.19(15) . 2_545
Ni1B O1B C1B C2B 2.3(2) . .
Ni1B O2B C2B C3B -177.21(15) . .
Ni1B O2B C2B C1B 2.1(2) . .
O1B C1B C2B O2B -3.0(3) . .
C3B C1B C2B O2B 176.45(17) 2_545 .
O1B C1B C2B C3B 176.35(18) . .
C3B C1B C2B C3B -4.2(3) 2_545 .
O2B C2B C3B C1B -176.40(19) . 2_545
C1B C2B C3B C1B 4.3(3) . 2_545
O2B C2B C3B Cl1B 4.8(3) . .
C1B C2B C3B Cl1B -174.56(13) . .
C8B N1B C4B C5B 0.5(4) . .
Ni1B N1B C4B C5B -176.6(3) . .
N1B C4B C5B C6B -0.8(6) . .
C4B C5B C6B C7B -0.5(6) . .
C5B C6B C7B C8B 1.8(5) . .
C4B N1B C8B C7B 1.0(4) . .
Ni1B N1B C8B C7B 178.1(2) . .
C6B C7B C8B N1B -2.2(5) . .
C13B N2B C9B C10B 1.5(5) . .
Ni1B N2B C9B C10B -179.6(3) . .
N2B C9B C10B C11B 0.6(6) . .
C9B C10B C11B C12B -2.7(6) . .
C10B C11B C12B C13B 2.6(6) . .
C9B N2B C13B C12B -1.5(5) . .
Ni1B N2B C13B C12B 179.6(3) . .
C11B C12B C13B N2B -0.5(6) . .
C18B N3B C14B C15B 0.0(4) . .
Ni1B N3B C14B C15B -179.5(2) . .
N3B C14B C15B C16B -0.7(5) . .
C14B C15B C16B C17B 0.3(6) . .
C15B C16B C17B C18B 0.6(6) . .
C14B N3B C18B C17B 0.9(4) . .
Ni1B N3B C18B C17B -179.5(3) . .
C16B C17B C18B N3B -1.2(5) . .
